data_2022979
loop_
_publ_author_name
'Upmann, Daniel'
'Jones, Peter G.'
'Bockfeld, Dirk'
'T&#xe2;rcoveanu, Eliza'

_publ_section_title
;
 Crystal structures of sixteen phosphane chalcogenide complexes of gold(I)
 chloride, bromide and iodide.
;
_journal_coeditor_code YZ2044
_journal_issue 'Pt 1'
_journal_name_full 'Acta crystallographica. Section E, Crystallographic communications'
_journal_page_first 34
_journal_page_last 49
_journal_paper_doi 10.1107/S2056989023010459
_journal_volume 80
_journal_year 2024
_chemical_formula_iupac '[Au I (C10 H23 P Se)]'
_chemical_formula_moiety 'C10 H23 Au I P Se'
_chemical_formula_sum 'C10 H23 Au I P Se'
_chemical_formula_weight 577.08
_chemical_name_systematic
;
[(<i>tert</i>-Butyl)bis(propan-2-yl)phosphane selenide-\k<i>Se</i>]iodidogold
;
_space_group_crystal_system monoclinic
_space_group_IT_number 14
_space_group_name_Hall '-P 2ybc'
_space_group_name_H-M_alt 'P 1 21/c 1'
_atom_sites_solution_hydrogens geom
_atom_sites_solution_primary direct
_atom_sites_solution_secondary difmap
_audit_creation_method SHELXL-2019/3
_cell_angle_alpha 90
_cell_angle_beta 89.6296(12)
_cell_angle_gamma 90
_cell_formula_units_Z 8
_cell_length_a 11.70073(16)
_cell_length_b 15.4167(2)
_cell_length_c 17.0480(2)
_cell_measurement_reflns_used 37382
_cell_measurement_temperature 100(2)
_cell_measurement_theta_max 30.7781
_cell_measurement_theta_min 2.3846
_cell_volume 3075.17(7)
_computing_cell_refinement
;
CrysAlisPro, Version 1.171.35.21 (Rigaku OD, 2020)
;
_computing_data_collection
;
CrysAlisPro, Version 1.171.35.21 (Rigaku OD, 2020)
;
_computing_data_reduction
;
CrysAlisPro, Version 1.171.35.21 (Rigaku OD, 2020)
;
_computing_molecular_graphics
;
Bruker XP (Bruker, 1998)
;
_computing_publication_material
;
SHELXL-2019/3 (Sheldrick, 2015)
;
_computing_structure_refinement
;
SHELXL-2019/3 (Sheldrick, 2015)
;
_computing_structure_solution
;
SHELXS-97 (Sheldrick, 2008)
;
_diffrn_ambient_temperature 100(2)
_diffrn_detector_area_resol_mean 16.1419
_diffrn_measured_fraction_theta_full 0.997
_diffrn_measured_fraction_theta_max 0.966
_diffrn_measurement_device_type 'Oxford Diffraction Xcalibur, Eos'
_diffrn_measurement_method '\w scans'
_diffrn_radiation_type MoK\a
_diffrn_radiation_wavelength 0.71073
_diffrn_reflns_av_R_equivalents 0.0417
_diffrn_reflns_av_unetI/netI 0.0205
_diffrn_reflns_limit_h_max 16
_diffrn_reflns_limit_h_min -16
_diffrn_reflns_limit_k_max 21
_diffrn_reflns_limit_k_min -22
_diffrn_reflns_limit_l_max 24
_diffrn_reflns_limit_l_min -24
_diffrn_reflns_number 124405
_diffrn_reflns_theta_full 30.000
_diffrn_reflns_theta_max 30.847
_diffrn_reflns_theta_min 2.389
_diffrn_source 'fine-focus sealed tube'
_exptl_absorpt_coefficient_mu 14.017
_exptl_absorpt_correction_T_max 1.00000
_exptl_absorpt_correction_T_min 0.21823
_exptl_absorpt_correction_type multi-scan
_exptl_absorpt_process_details
;
CrysAlisPro, Version 1.171.35.21 (Rigaku OD, 2020)
;
_exptl_crystal_colour 'dichroic yellow/orange'
_exptl_crystal_density_diffrn 2.493
_exptl_crystal_density_method 'not measured'
_exptl_crystal_description plate
_exptl_crystal_F_000 2112
_exptl_crystal_size_max 0.2
_exptl_crystal_size_mid 0.15
_exptl_crystal_size_min 0.05
_refine_diff_density_max 2.958
_refine_diff_density_min -1.284
_refine_ls_extinction_method none
_refine_ls_goodness_of_fit_ref 1.063
_refine_ls_hydrogen_treatment constr
_refine_ls_matrix_type full
_refine_ls_number_parameters 267
_refine_ls_number_reflns 9346
_refine_ls_number_restraints 0
_refine_ls_restrained_S_all 1.063
_refine_ls_R_factor_all 0.0273
_refine_ls_R_factor_gt 0.0216
_refine_ls_shift/su_max 0.005
_refine_ls_shift/su_mean 0.000
_refine_ls_structure_factor_coef Fsqd
_refine_ls_weighting_details 'w=1/[\s^2^(Fo^2^)+(0.0114P)^2^+8.2184P] where P=(Fo^2^+2Fc^2^)/3'
_refine_ls_weighting_scheme calc
_refine_ls_wR_factor_gt 0.0388
_refine_ls_wR_factor_ref 0.0403
_reflns_number_gt 8443
_reflns_number_total 9346
_reflns_threshold_expression 'I > 2\s(I)'
_cod_data_source_file yz2044sup1.cif
_cod_data_source_block 6c
_cod_depositor_comments 'Adding full bibliography for 2022965--2022980.cif.'
_cod_original_cell_volume 3075.16(7)
_cod_original_sg_symbol_H-M 'P 21/c'
_cod_database_code 2022979
_cod_database_fobs_code 2022979
_shelx_space_group_comment
;
The symmetry employed for this shelxl refinement is uniquely defined
by the following loop, which should always be used as a source of
symmetry information in preference to the above space-group names.
They are only intended as comments.
;
_shelx_estimated_absorpt_t_min 0.166
_shelx_estimated_absorpt_t_max 0.541

loop_
_space_group_symop_operation_xyz
'x, y, z'
'-x, y+1/2, -z+1/2'
'-x, -y, -z'
'x, -y-1/2, z-1/2'

loop_
_atom_site_type_symbol
_atom_site_label
_atom_site_fract_x
_atom_site_fract_y
_atom_site_fract_z
_atom_site_U_iso_or_equiv
_atom_site_adp_type
_atom_site_calc_flag
_atom_site_occupancy
_atom_site_disorder_assembly
_atom_site_disorder_group
Au Au1 0.02373(2) 0.28708(2) 0.62927(2) 0.01457(3) Uani d 1 . .
I I1 0.03730(2) 0.22686(2) 0.49017(2) 0.01826(4) Uani d 1 . .
Se Se1 0.01777(3) 0.34130(2) 0.76145(2) 0.01670(6) Uani d 1 . .
P P1 0.00031(6) 0.48087(5) 0.73953(4) 0.01007(13) Uani d 1 . .
C C1 -0.1253(2) 0.50960(19) 0.67729(17) 0.0148(5) Uani d 1 . .
C C2 -0.0185(2) 0.53016(19) 0.83730(16) 0.0142(5) Uani d 1 . .
H H2 -0.029151 0.593898 0.829239 0.017 Uiso calc 1 . .
C C3 0.1368(2) 0.52481(19) 0.70298(17) 0.0139(5) Uani d 1 . .
H H3 0.194490 0.507007 0.742897 0.017 Uiso calc 1 . .
C C11 -0.1667(3) 0.6019(2) 0.69746(19) 0.0201(6) Uani d 1 . .
H H11A -0.103484 0.642965 0.690561 0.030 Uiso calc 1 . .
H H11B -0.193436 0.603548 0.752033 0.030 Uiso calc 1 . .
H H11C -0.229543 0.617926 0.662590 0.030 Uiso calc 1 . .
C C12 -0.2221(3) 0.4440(2) 0.6908(2) 0.0218(6) Uani d 1 . .
H H12A -0.288592 0.460660 0.659558 0.033 Uiso calc 1 . .
H H12B -0.243276 0.443431 0.746546 0.033 Uiso calc 1 . .
H H12C -0.196330 0.386070 0.675042 0.033 Uiso calc 1 . .
C C13 -0.0924(3) 0.5072(2) 0.59001(18) 0.0214(6) Uani d 1 . .
H H13A -0.056035 0.451559 0.577750 0.032 Uiso calc 1 . .
H H13B -0.039042 0.554557 0.578396 0.032 Uiso calc 1 . .
H H13C -0.161270 0.514040 0.558146 0.032 Uiso calc 1 . .
C C21 -0.1242(3) 0.4970(2) 0.88149(18) 0.0217(6) Uani d 1 . .
H H21A -0.116297 0.434618 0.891089 0.033 Uiso calc 1 . .
H H21B -0.192507 0.507614 0.849970 0.033 Uiso calc 1 . .
H H21C -0.131320 0.527547 0.931696 0.033 Uiso calc 1 . .
C C22 0.0884(3) 0.5185(2) 0.88792(18) 0.0204(6) Uani d 1 . .
H H22A 0.076079 0.546029 0.939081 0.031 Uiso calc 1 . .
H H22B 0.154145 0.545453 0.861656 0.031 Uiso calc 1 . .
H H22C 0.103321 0.456466 0.895340 0.031 Uiso calc 1 . .
C C31 0.1410(3) 0.6245(2) 0.70240(19) 0.0199(6) Uani d 1 . .
H H31A 0.219844 0.643676 0.693236 0.030 Uiso calc 1 . .
H H31B 0.113974 0.646682 0.753076 0.030 Uiso calc 1 . .
H H31C 0.092012 0.646582 0.660520 0.030 Uiso calc 1 . .
C C32 0.1816(3) 0.4879(2) 0.62553(19) 0.0216(6) Uani d 1 . .
H H32A 0.145100 0.518119 0.581728 0.032 Uiso calc 1 . .
H H32B 0.163873 0.425895 0.622762 0.032 Uiso calc 1 . .
H H32C 0.264549 0.496161 0.622391 0.032 Uiso calc 1 . .
Au Au2 0.48954(2) 0.42652(2) 0.36350(2) 0.01453(3) Uani d 1 . .
I I2 0.54320(2) 0.47382(2) 0.22472(2) 0.01969(4) Uani d 1 . .
Se Se2 0.43272(3) 0.39455(2) 0.49591(2) 0.01620(6) Uani d 1 . .
P P2 0.47803(6) 0.25760(5) 0.50926(4) 0.00976(13) Uani d 1 . .
C C4 0.6276(2) 0.23204(19) 0.47698(17) 0.0131(5) Uani d 1 . .
C C5 0.4635(2) 0.23485(19) 0.61467(16) 0.0141(5) Uani d 1 . .
H H5 0.483716 0.172435 0.622506 0.017 Uiso calc 1 . .
C C6 0.3689(2) 0.18956(19) 0.46232(17) 0.0140(5) Uani d 1 . .
H H6 0.295298 0.207261 0.487758 0.017 Uiso calc 1 . .
C C41 0.6717(3) 0.1523(2) 0.52198(19) 0.0198(6) Uani d 1 . .
H H41A 0.748070 0.136909 0.502561 0.030 Uiso calc 1 . .
H H41B 0.619560 0.103450 0.513965 0.030 Uiso calc 1 . .
H H41C 0.675619 0.165933 0.578052 0.030 Uiso calc 1 . .
C C42 0.7056(2) 0.3105(2) 0.49220(19) 0.0194(6) Uani d 1 . .
H H42A 0.784647 0.295450 0.478628 0.029 Uiso calc 1 . .
H H42B 0.701058 0.326614 0.547749 0.029 Uiso calc 1 . .
H H42C 0.680752 0.359547 0.459914 0.029 Uiso calc 1 . .
C C43 0.6306(3) 0.2116(2) 0.38882(18) 0.0178(6) Uani d 1 . .
H H43A 0.595806 0.259612 0.359763 0.027 Uiso calc 1 . .
H H43B 0.587848 0.158149 0.378860 0.027 Uiso calc 1 . .
H H43C 0.710046 0.204177 0.371563 0.027 Uiso calc 1 . .
C C51 0.5445(3) 0.2885(2) 0.66618(18) 0.0220(7) Uani d 1 . .
H H51A 0.530862 0.350399 0.657231 0.033 Uiso calc 1 . .
H H51B 0.623891 0.274446 0.652607 0.033 Uiso calc 1 . .
H H51C 0.530385 0.274767 0.721530 0.033 Uiso calc 1 . .
C C52 0.3399(3) 0.2466(2) 0.64344(19) 0.0252(7) Uani d 1 . .
H H52A 0.334454 0.230424 0.698938 0.038 Uiso calc 1 . .
H H52B 0.289075 0.209464 0.612637 0.038 Uiso calc 1 . .
H H52C 0.317131 0.307351 0.637118 0.038 Uiso calc 1 . .
C C61 0.3802(3) 0.0926(2) 0.48032(19) 0.0200(6) Uani d 1 . .
H H61A 0.313277 0.061776 0.460127 0.030 Uiso calc 1 . .
H H61B 0.384871 0.084174 0.537187 0.030 Uiso calc 1 . .
H H61C 0.449488 0.069870 0.455182 0.030 Uiso calc 1 . .
C C62 0.3505(3) 0.2053(2) 0.37438(17) 0.0177(6) Uani d 1 . .
H H62A 0.407836 0.172956 0.344128 0.027 Uiso calc 1 . .
H H62B 0.357873 0.267345 0.363065 0.027 Uiso calc 1 . .
H H62C 0.273859 0.185530 0.359804 0.027 Uiso calc 1 . .

loop_
_atom_site_aniso_label
_atom_site_aniso_U_11
_atom_site_aniso_U_22
_atom_site_aniso_U_33
_atom_site_aniso_U_12
_atom_site_aniso_U_13
_atom_site_aniso_U_23
Au1 0.01684(5) 0.01111(5) 0.01576(5) 0.00094(4) -0.00074(4) -0.00190(4)
I1 0.01677(9) 0.01974(10) 0.01825(9) 0.00175(7) 0.00029(7) -0.00359(7)
Se1 0.02671(15) 0.01004(13) 0.01338(13) 0.00031(11) -0.00245(11) 0.00175(10)
P1 0.0116(3) 0.0101(3) 0.0085(3) 0.0000(2) -0.0002(2) 0.0004(2)
C1 0.0143(13) 0.0160(14) 0.0142(13) 0.0032(11) -0.0041(10) -0.0011(11)
C2 0.0169(13) 0.0151(14) 0.0106(12) -0.0034(11) 0.0012(10) -0.0015(11)
C3 0.0131(12) 0.0132(13) 0.0153(13) -0.0004(10) 0.0010(10) -0.0001(11)
C11 0.0197(14) 0.0190(15) 0.0217(15) 0.0077(12) -0.0040(12) -0.0030(12)
C12 0.0159(14) 0.0252(17) 0.0243(16) -0.0009(12) -0.0046(12) -0.0020(13)
C13 0.0265(16) 0.0254(17) 0.0124(14) 0.0050(13) -0.0059(12) -0.0008(12)
C21 0.0225(15) 0.0282(17) 0.0145(14) -0.0026(13) 0.0064(12) -0.0028(13)
C22 0.0260(16) 0.0227(16) 0.0127(14) -0.0024(13) -0.0035(12) -0.0028(12)
C31 0.0226(15) 0.0146(14) 0.0224(16) -0.0059(12) 0.0032(12) -0.0002(12)
C32 0.0193(14) 0.0224(16) 0.0229(16) -0.0036(12) 0.0074(12) -0.0038(13)
Au2 0.01696(5) 0.01136(5) 0.01528(5) 0.00049(4) -0.00074(4) 0.00295(4)
I2 0.02684(10) 0.01703(9) 0.01519(9) -0.00158(8) 0.00086(7) 0.00009(7)
Se2 0.02334(14) 0.00966(13) 0.01557(14) 0.00423(11) 0.00330(11) 0.00110(10)
P2 0.0110(3) 0.0089(3) 0.0093(3) 0.0004(2) 0.0000(2) 0.0004(2)
C4 0.0118(12) 0.0139(13) 0.0136(13) 0.0031(10) -0.0003(10) 0.0012(10)
C5 0.0165(13) 0.0162(14) 0.0097(12) 0.0003(11) 0.0008(10) 0.0010(10)
C6 0.0129(12) 0.0147(14) 0.0145(13) -0.0017(10) -0.0016(10) -0.0011(11)
C41 0.0162(13) 0.0200(15) 0.0231(16) 0.0076(11) 0.0020(11) 0.0053(12)
C42 0.0141(13) 0.0226(16) 0.0217(15) -0.0024(12) -0.0001(11) 0.0014(12)
C43 0.0181(14) 0.0198(15) 0.0153(14) 0.0012(11) 0.0038(11) -0.0004(12)
C51 0.0283(16) 0.0250(17) 0.0127(14) -0.0048(13) -0.0026(12) -0.0019(12)
C52 0.0230(16) 0.035(2) 0.0175(15) 0.0029(14) 0.0067(12) 0.0051(14)
C61 0.0247(15) 0.0148(14) 0.0205(15) -0.0071(12) -0.0035(12) -0.0002(12)
C62 0.0197(14) 0.0189(15) 0.0145(14) 0.0001(12) -0.0064(11) -0.0013(11)

loop_
_atom_type_symbol
_atom_type_description
_atom_type_scat_dispersion_real
_atom_type_scat_dispersion_imag
_atom_type_scat_source
C C 0.0033 0.0016 'International Tables Vol C Tables 4.2.6.8 and 6.1.1.4'
H H 0.0000 0.0000 'International Tables Vol C Tables 4.2.6.8 and 6.1.1.4'
P P 0.1023 0.0942 'International Tables Vol C Tables 4.2.6.8 and 6.1.1.4'
Se Se -0.0929 2.2259 'International Tables Vol C Tables 4.2.6.8 and 6.1.1.4'
I I -0.4742 1.8119 'International Tables Vol C Tables 4.2.6.8 and 6.1.1.4'
Au Au -2.0133 8.8022 'International Tables Vol C Tables 4.2.6.8 and 6.1.1.4'

loop_
_geom_angle_atom_site_label_1
_geom_angle_atom_site_label_2
_geom_angle_atom_site_label_3
_geom_angle_site_symmetry_1
_geom_angle_site_symmetry_3
_geom_angle
_geom_angle_publ_flag
Se1 Au1 I1 . . 177.832(10) y
P1 Se1 Au1 . . 100.57(2) y
C3 P1 C2 . . 104.65(13) y
C3 P1 C1 . . 113.83(14) y
C2 P1 C1 . . 108.98(13) y
C3 P1 Se1 . . 109.71(10) y
C2 P1 Se1 . . 105.13(10) y
C1 P1 Se1 . . 113.77(10) y
C13 C1 C12 . . 108.1(3) ?
C13 C1 C11 . . 108.3(3) ?
C12 C1 C11 . . 110.1(2) ?
C13 C1 P1 . . 110.6(2) ?
C12 C1 P1 . . 109.9(2) ?
C11 C1 P1 . . 109.8(2) ?
C21 C2 C22 . . 110.0(3) ?
C21 C2 P1 . . 113.5(2) ?
C22 C2 P1 . . 111.5(2) ?
C21 C2 H2 . . 107.2 ?
C22 C2 H2 . . 107.2 ?
P1 C2 H2 . . 107.2 ?
C32 C3 C31 . . 110.8(2) ?
C32 C3 P1 . . 116.6(2) ?
C31 C3 P1 . . 113.5(2) ?
C32 C3 H3 . . 104.9 ?
C31 C3 H3 . . 104.9 ?
P1 C3 H3 . . 104.9 ?
C1 C11 H11A . . 109.5 ?
C1 C11 H11B . . 109.5 ?
H11A C11 H11B . . 109.5 ?
C1 C11 H11C . . 109.5 ?
H11A C11 H11C . . 109.5 ?
H11B C11 H11C . . 109.5 ?
C1 C12 H12A . . 109.5 ?
C1 C12 H12B . . 109.5 ?
H12A C12 H12B . . 109.5 ?
C1 C12 H12C . . 109.5 ?
H12A C12 H12C . . 109.5 ?
H12B C12 H12C . . 109.5 ?
C1 C13 H13A . . 109.5 ?
C1 C13 H13B . . 109.5 ?
H13A C13 H13B . . 109.5 ?
C1 C13 H13C . . 109.5 ?
H13A C13 H13C . . 109.5 ?
H13B C13 H13C . . 109.5 ?
C2 C21 H21A . . 109.5 ?
C2 C21 H21B . . 109.5 ?
H21A C21 H21B . . 109.5 ?
C2 C21 H21C . . 109.5 ?
H21A C21 H21C . . 109.5 ?
H21B C21 H21C . . 109.5 ?
C2 C22 H22A . . 109.5 ?
C2 C22 H22B . . 109.5 ?
H22A C22 H22B . . 109.5 ?
C2 C22 H22C . . 109.5 ?
H22A C22 H22C . . 109.5 ?
H22B C22 H22C . . 109.5 ?
C3 C31 H31A . . 109.5 ?
C3 C31 H31B . . 109.5 ?
H31A C31 H31B . . 109.5 ?
C3 C31 H31C . . 109.5 ?
H31A C31 H31C . . 109.5 ?
H31B C31 H31C . . 109.5 ?
C3 C32 H32A . . 109.5 ?
C3 C32 H32B . . 109.5 ?
H32A C32 H32B . . 109.5 ?
C3 C32 H32C . . 109.5 ?
H32A C32 H32C . . 109.5 ?
H32B C32 H32C . . 109.5 ?
Se2 Au2 I2 . . 175.009(10) y
P2 Se2 Au2 . . 103.30(2) y
C5 P2 C6 . . 104.86(13) y
C5 P2 C4 . . 109.11(13) y
C6 P2 C4 . . 113.70(13) y
C5 P2 Se2 . . 105.35(10) y
C6 P2 Se2 . . 109.60(10) y
C4 P2 Se2 . . 113.51(9) y
C43 C4 C42 . . 108.4(2) ?
C43 C4 C41 . . 108.6(2) ?
C42 C4 C41 . . 110.0(2) ?
C43 C4 P2 . . 110.23(19) ?
C42 C4 P2 . . 109.8(2) ?
C41 C4 P2 . . 109.71(19) ?
C52 C5 C51 . . 109.7(3) ?
C52 C5 P2 . . 111.8(2) ?
C51 C5 P2 . . 113.7(2) ?
C52 C5 H5 . . 107.1 ?
C51 C5 H5 . . 107.1 ?
P2 C5 H5 . . 107.1 ?
C61 C6 C62 . . 111.3(2) ?
C61 C6 P2 . . 114.1(2) ?
C62 C6 P2 . . 115.9(2) ?
C61 C6 H6 . . 104.7 ?
C62 C6 H6 . . 104.7 ?
P2 C6 H6 . . 104.7 ?
C4 C41 H41A . . 109.5 ?
C4 C41 H41B . . 109.5 ?
H41A C41 H41B . . 109.5 ?
C4 C41 H41C . . 109.5 ?
H41A C41 H41C . . 109.5 ?
H41B C41 H41C . . 109.5 ?
C4 C42 H42A . . 109.5 ?
C4 C42 H42B . . 109.5 ?
H42A C42 H42B . . 109.5 ?
C4 C42 H42C . . 109.5 ?
H42A C42 H42C . . 109.5 ?
H42B C42 H42C . . 109.5 ?
C4 C43 H43A . . 109.5 ?
C4 C43 H43B . . 109.5 ?
H43A C43 H43B . . 109.5 ?
C4 C43 H43C . . 109.5 ?
H43A C43 H43C . . 109.5 ?
H43B C43 H43C . . 109.5 ?
C5 C51 H51A . . 109.5 ?
C5 C51 H51B . . 109.5 ?
H51A C51 H51B . . 109.5 ?
C5 C51 H51C . . 109.5 ?
H51A C51 H51C . . 109.5 ?
H51B C51 H51C . . 109.5 ?
C5 C52 H52A . . 109.5 ?
C5 C52 H52B . . 109.5 ?
H52A C52 H52B . . 109.5 ?
C5 C52 H52C . . 109.5 ?
H52A C52 H52C . . 109.5 ?
H52B C52 H52C . . 109.5 ?
C6 C61 H61A . . 109.5 ?
C6 C61 H61B . . 109.5 ?
H61A C61 H61B . . 109.5 ?
C6 C61 H61C . . 109.5 ?
H61A C61 H61C . . 109.5 ?
H61B C61 H61C . . 109.5 ?
C6 C62 H62A . . 109.5 ?
C6 C62 H62B . . 109.5 ?
H62A C62 H62B . . 109.5 ?
C6 C62 H62C . . 109.5 ?
H62A C62 H62C . . 109.5 ?
H62B C62 H62C . . 109.5 ?

loop_
_geom_bond_atom_site_label_1
_geom_bond_atom_site_label_2
_geom_bond_site_symmetry_2
_geom_bond_distance
_geom_bond_publ_flag
Au1 Se1 . 2.4040(3) y
Au1 I1 . 2.5508(2) y
Se1 P1 . 2.1938(8) y
P1 C3 . 1.840(3) ?
P1 C2 . 1.844(3) ?
P1 C1 . 1.871(3) ?
C1 C13 . 1.535(4) ?
C1 C12 . 1.535(4) ?
C1 C11 . 1.542(4) ?
C2 C21 . 1.531(4) ?
C2 C22 . 1.535(4) ?
C2 H2 . 1.0000 ?
C3 C32 . 1.527(4) ?
C3 C31 . 1.537(4) ?
C3 H3 . 1.0000 ?
C11 H11A . 0.9800 ?
C11 H11B . 0.9800 ?
C11 H11C . 0.9800 ?
C12 H12A . 0.9800 ?
C12 H12B . 0.9800 ?
C12 H12C . 0.9800 ?
C13 H13A . 0.9800 ?
C13 H13B . 0.9800 ?
C13 H13C . 0.9800 ?
C21 H21A . 0.9800 ?
C21 H21B . 0.9800 ?
C21 H21C . 0.9800 ?
C22 H22A . 0.9800 ?
C22 H22B . 0.9800 ?
C22 H22C . 0.9800 ?
C31 H31A . 0.9800 ?
C31 H31B . 0.9800 ?
C31 H31C . 0.9800 ?
C32 H32A . 0.9800 ?
C32 H32B . 0.9800 ?
C32 H32C . 0.9800 ?
Au2 Se2 . 2.4002(3) y
Au2 I2 . 2.5503(2) y
Se2 P2 . 2.1890(8) y
P2 C5 . 1.838(3) ?
P2 C6 . 1.839(3) ?
P2 C4 . 1.873(3) ?
C4 C43 . 1.536(4) ?
C4 C42 . 1.539(4) ?
C4 C41 . 1.539(4) ?
C5 C52 . 1.535(4) ?
C5 C51 . 1.537(4) ?
C5 H5 . 1.0000 ?
C6 C61 . 1.532(4) ?
C6 C62 . 1.535(4) ?
C6 H6 . 1.0000 ?
C41 H41A . 0.9800 ?
C41 H41B . 0.9800 ?
C41 H41C . 0.9800 ?
C42 H42A . 0.9800 ?
C42 H42B . 0.9800 ?
C42 H42C . 0.9800 ?
C43 H43A . 0.9800 ?
C43 H43B . 0.9800 ?
C43 H43C . 0.9800 ?
C51 H51A . 0.9800 ?
C51 H51B . 0.9800 ?
C51 H51C . 0.9800 ?
C52 H52A . 0.9800 ?
C52 H52B . 0.9800 ?
C52 H52C . 0.9800 ?
C61 H61A . 0.9800 ?
C61 H61B . 0.9800 ?
C61 H61C . 0.9800 ?
C62 H62A . 0.9800 ?
C62 H62B . 0.9800 ?
C62 H62C . 0.9800 ?

loop_
_geom_hbond_atom_site_label_D
_geom_hbond_atom_site_label_H
_geom_hbond_atom_site_label_A
_geom_hbond_site_symmetry_A
_geom_hbond_distance_DH
_geom_hbond_distance_HA
_geom_hbond_distance_DA
_geom_hbond_angle_DHA
_geom_hbond_publ_flag
C13 H13A Au1 . 0.98 2.84 3.718(3) 149.1 yes
C32 H32B Au1 . 0.98 2.70 3.606(3) 154.3 yes
C43 H43A Au2 . 0.98 2.86 3.727(3) 148.2 yes
C62 H62B Au2 . 0.98 2.90 3.783(3) 150.8 yes
C5 H5 I2 4_566 1.00 2.94 3.842(3) 151.1 yes
C6 H6 I1 . 1.00 3.03 3.948(3) 152.6 yes
C3 H3 I2 3_666 1.00 3.14 3.949(3) 139.4 yes
C42 H42A I1 1_655 0.98 3.15 4.090(3) 161.9 yes
C2 H2 Au1 2_556 1.00 3.06 4.002(3) 157.1 yes

loop_
_geom_torsion_atom_site_label_1
_geom_torsion_atom_site_label_2
_geom_torsion_atom_site_label_3
_geom_torsion_atom_site_label_4
_geom_torsion_site_symmetry_1
_geom_torsion_site_symmetry_2
_geom_torsion_site_symmetry_3
_geom_torsion_site_symmetry_4
_geom_torsion
_geom_torsion_publ_flag
Au1 Se1 P1 C3 . . . . -72.96(10) y
Au1 Se1 P1 C2 . . . . 175.01(9) y
Au1 Se1 P1 C1 . . . . 55.84(10) y
C3 P1 C1 C13 . . . . 38.2(3) ?
C2 P1 C1 C13 . . . . 154.6(2) ?
Se1 P1 C1 C13 . . . . -88.5(2) ?
C3 P1 C1 C12 . . . . 157.4(2) ?
C2 P1 C1 C12 . . . . -86.2(2) ?
Se1 P1 C1 C12 . . . . 30.8(2) ?
C3 P1 C1 C11 . . . . -81.3(2) ?
C2 P1 C1 C11 . . . . 35.1(2) ?
Se1 P1 C1 C11 . . . . 152.03(18) ?
C3 P1 C2 C21 . . . . -175.8(2) ?
C1 P1 C2 C21 . . . . 62.1(3) ?
Se1 P1 C2 C21 . . . . -60.2(2) ?
C3 P1 C2 C22 . . . . -50.9(2) ?
C1 P1 C2 C22 . . . . -173.0(2) ?
Se1 P1 C2 C22 . . . . 64.7(2) ?
C2 P1 C3 C32 . . . . 173.9(2) ?
C1 P1 C3 C32 . . . . -67.2(3) ?
Se1 P1 C3 C32 . . . . 61.6(2) ?
C2 P1 C3 C31 . . . . -55.5(2) ?
C1 P1 C3 C31 . . . . 63.4(3) ?
Se1 P1 C3 C31 . . . . -167.81(19) ?
Au2 Se2 P2 C5 . . . . 169.01(9) y
Au2 Se2 P2 C6 . . . . -78.65(10) y
Au2 Se2 P2 C4 . . . . 49.69(10) y
C5 P2 C4 C43 . . . . 155.4(2) ?
C6 P2 C4 C43 . . . . 38.7(2) ?
Se2 P2 C4 C43 . . . . -87.5(2) ?
C5 P2 C4 C42 . . . . -85.2(2) ?
C6 P2 C4 C42 . . . . 158.2(2) ?
Se2 P2 C4 C42 . . . . 32.0(2) ?
C5 P2 C4 C41 . . . . 35.9(2) ?
C6 P2 C4 C41 . . . . -80.8(2) ?
Se2 P2 C4 C41 . . . . 153.02(18) ?
C6 P2 C5 C52 . . . . -52.7(3) ?
C4 P2 C5 C52 . . . . -174.8(2) ?
Se2 P2 C5 C52 . . . . 63.0(2) ?
C6 P2 C5 C51 . . . . -177.6(2) ?
C4 P2 C5 C51 . . . . 60.3(3) ?
Se2 P2 C5 C51 . . . . -61.9(2) ?
C5 P2 C6 C61 . . . . -57.1(2) ?
C4 P2 C6 C61 . . . . 62.0(3) ?
Se2 P2 C6 C61 . . . . -169.73(19) ?
C5 P2 C6 C62 . . . . 171.7(2) ?
C4 P2 C6 C62 . . . . -69.2(2) ?
Se2 P2 C6 C62 . . . . 59.0(2) ?
